data_7701950
loop_
_publ_author_name
'Geoghegan, Blaise L.'
'Phonsri, Wasinee'
'Horton, Peter N.'
'Orton, James B.'
'Coles, Simon J.'
'Murray, Keith S.'
'Cragg, Peter J.'
'Dymond, Marcus K.'
'Gass, Ian A.'

_publ_section_title
;
 Hysteretic thermal spin-crossover in heteroleptic Fe(ii) complexes using
 alkyl chain substituted 2,2&#x2032;-dipyridylamine ligands
;
_journal_name_full 'Dalton Transactions'
_journal_paper_doi 10.1039/C9DT03412A
_journal_year 2019
_chemical_formula_moiety 'C30 H30 Fe N8 O2 S2'
_chemical_formula_sum 'C30 H30 Fe N8 O2 S2'
_chemical_formula_weight 654.59
_space_group_crystal_system orthorhombic
_space_group_IT_number 33
_space_group_name_Hall 'P 2c -2n'
_space_group_name_H-M_alt 'P n a 21'
_atom_sites_solution_hydrogens geom
_audit_block_doi 10.5517/ccdc.csd.cc23cllp
_audit_creation_date 2018-05-04
_audit_creation_method
;
Olex2 1.2
(compiled 2018.04.26 svn.r3504 for OlexSys, GUI svn.r5492)
;
_audit_update_record
;
2019-08-16 deposited with the CCDC.	2019-11-11 downloaded from the CCDC.
;
_cell_angle_alpha 90
_cell_angle_beta 90
_cell_angle_gamma 90
_cell_formula_units_Z 4
_cell_length_a 17.3108(10)
_cell_length_b 8.6178(4)
_cell_length_c 21.2607(14)
_cell_measurement_reflns_used 3686
_cell_measurement_temperature 200
_cell_measurement_theta_max 23.9340
_cell_measurement_theta_min 1.9100
_cell_volume 3171.7(3)
_computing_cell_refinement 'CrysAlisPro 1.171.39.46 (Rigaku OD, 2018)'
_computing_data_collection 'CrysAlisPro 1.171.39.46 (Rigaku OD, 2018)'
_computing_data_reduction 'CrysAlisPro 1.171.39.46 (Rigaku OD, 2018)'
_computing_molecular_graphics 'Olex2 (Dolomanov et al., 2009)'
_computing_publication_material 'Olex2 (Dolomanov et al., 2009)'
_computing_structure_refinement 'ShelXL (Sheldrick, 2015)'
_diffrn_ambient_temperature 200
_diffrn_measured_fraction_theta_full 0.999
_diffrn_measured_fraction_theta_max 0.999
_diffrn_measurement_device_type 'XtaLAB AFC12 (RCD3): Kappa single'
_diffrn_measurement_method '\f and \w scans'
_diffrn_radiation_monochromator graphite
_diffrn_radiation_type MoK\a
_diffrn_radiation_wavelength 0.71073
_diffrn_reflns_av_R_equivalents 0.1023
_diffrn_reflns_av_unetI/netI 0.0986
_diffrn_reflns_Laue_measured_fraction_full 0.999
_diffrn_reflns_Laue_measured_fraction_max 0.999
_diffrn_reflns_limit_h_max 20
_diffrn_reflns_limit_h_min -22
_diffrn_reflns_limit_k_max 10
_diffrn_reflns_limit_k_min -11
_diffrn_reflns_limit_l_max 27
_diffrn_reflns_limit_l_min -27
_diffrn_reflns_number 30035
_diffrn_reflns_point_group_measured_fraction_full 0.949
_diffrn_reflns_point_group_measured_fraction_max 0.949
_diffrn_reflns_theta_full 27.475
_diffrn_reflns_theta_max 27.475
_diffrn_reflns_theta_min 1.916
_diffrn_source 'Rotating-anode X-ray tube'
_diffrn_standards_number 0
_exptl_absorpt_coefficient_mu 0.648
_exptl_absorpt_correction_T_max 1.00000
_exptl_absorpt_correction_T_min 0.58150
_exptl_absorpt_correction_type multi-scan
_exptl_absorpt_process_details
;
CrysAlisPro 1.171.39.46 (Rigaku Oxford Diffraction, 2018)
Empirical absorption correction using spherical harmonics,
 implemented in SCALE3 ABSPACK scaling algorithm.
;
_exptl_crystal_colour yellow
_exptl_crystal_colour_primary yellow
_exptl_crystal_density_diffrn 1.371
_exptl_crystal_description plate
_exptl_crystal_F_000 1360
_exptl_crystal_size_max 0.06
_exptl_crystal_size_mid 0.05
_exptl_crystal_size_min 0.015
_refine_diff_density_max 0.337
_refine_diff_density_min -0.317
_refine_diff_density_rms 0.062
_refine_ls_abs_structure_details
;
 Flack x determined using 1422 quotients [(I+)-(I-)]/[(I+)+(I-)]
 (Parsons, Flack and Wagner, Acta Cryst. B69 (2013) 249-259).
;
_refine_ls_abs_structure_Flack 0.107(19)
_refine_ls_extinction_method none
_refine_ls_goodness_of_fit_ref 1.007
_refine_ls_hydrogen_treatment constr
_refine_ls_matrix_type full
_refine_ls_number_parameters 390
_refine_ls_number_reflns 6892
_refine_ls_number_restraints 1
_refine_ls_restrained_S_all 1.007
_refine_ls_R_factor_all 0.1234
_refine_ls_R_factor_gt 0.0540
_refine_ls_shift/su_max 0.003
_refine_ls_shift/su_mean 0.000
_refine_ls_structure_factor_coef Fsqd
_refine_ls_weighting_details 'w=1/[\s^2^(Fo^2^)+(0.0403P)^2^+0.6865P] where P=(Fo^2^+2Fc^2^)/3'
_refine_ls_weighting_scheme calc
_refine_ls_wR_factor_gt 0.0873
_refine_ls_wR_factor_ref 0.1043
_reflns_Friedel_coverage 0.850
_reflns_Friedel_fraction_full 0.896
_reflns_Friedel_fraction_max 0.896
_reflns_number_gt 4113
_reflns_number_total 6892
_reflns_threshold_expression 'I > 2\s(I)'
_cod_data_source_file c9dt03412a2.cif
_cod_data_source_block 1C4200K
_cod_database_code 7701950
_shelx_shelxl_version_number 2016/6
_shelx_space_group_comment
;
The symmetry employed for this shelxl refinement is uniquely defined
by the following loop, which should always be used as a source of
symmetry information in preference to the above space-group names.
They are only intended as comments.
;
_shelx_estimated_absorpt_t_max 0.990
_shelx_estimated_absorpt_t_min 0.962
_olex2_refinement_description
;
1. Fixed Uiso
 At 1.2 times of:
  All C(H) groups, All C(H,H) groups
 At 1.5 times of:
  All C(H,H,H) groups
2.a Secondary CH2 refined with riding coordinates:
 C12(H12A,H12B), C13(H13A,H13B), C27(H27A,H27B), C28(H28A,H28B)
2.b Aromatic/amide H refined with riding coordinates:
 C1(H1), C2(H2), C3(H3), C4(H4), C7(H7), C8(H8), C9(H9), C10(H10), C16(H16),
 C17(H17), C18(H18), C19(H19), C22(H22), C23(H23), C24(H24), C25(H25)
2.c Idealised Me refined as rotating group:
 C14(H14A,H14B,H14C), C29(H29A,H29B,H29C)
;
_olex2_submission_special_instructions 'No special instructions were received'

loop_
_space_group_symop_operation_xyz
'x, y, z'
'-x, -y, z+1/2'
'-x+1/2, y+1/2, z+1/2'
'x+1/2, -y+1/2, z'

loop_
_atom_site_label
_atom_site_type_symbol
_atom_site_fract_x
_atom_site_fract_y
_atom_site_fract_z
_atom_site_U_iso_or_equiv
_atom_site_adp_type
_atom_site_occupancy
_atom_site_site_symmetry_order
_atom_site_calc_flag
_atom_site_refinement_flags_posn
Fe1 Fe 0.38041(4) 0.50005(13) 0.29802(7) 0.02487(17) Uani 1 1 d .
S1 S 0.47593(13) 0.3139(3) 0.49067(10) 0.0666(7) Uani 1 1 d .
S2 S 0.28954(12) 0.6585(3) 0.09927(10) 0.0557(6) Uani 1 1 d .
O1 O 0.6303(3) 0.6425(6) 0.3654(2) 0.0444(12) Uani 1 1 d .
O2 O 0.1267(3) 0.3650(5) 0.2412(2) 0.0457(12) Uani 1 1 d .
N1 N 0.3794(3) 0.7273(7) 0.3430(3) 0.0266(16) Uani 1 1 d .
N2 N 0.4805(3) 0.5984(6) 0.2467(3) 0.0271(13) Uani 1 1 d .
N3 N 0.4575(3) 0.4108(6) 0.3681(3) 0.0307(14) Uani 1 1 d .
N4 N 0.2839(3) 0.4052(6) 0.3532(3) 0.0264(13) Uani 1 1 d .
N5 N 0.3786(3) 0.2703(6) 0.2546(3) 0.0237(16) Uani 1 1 d .
N6 N 0.3080(3) 0.5830(6) 0.2250(3) 0.0336(15) Uani 1 1 d .
N7 N 0.5154(3) 0.7412(6) 0.3361(3) 0.0264(15) Uani 1 1 d .
N8 N 0.2428(3) 0.2635(6) 0.2647(3) 0.0269(15) Uani 1 1 d .
C1 C 0.3118(4) 0.7931(8) 0.3576(3) 0.0283(17) Uani 1 1 d .
H1 H 0.265789 0.736531 0.349190 0.034 Uiso 1 1 calc R
C2 C 0.3050(4) 0.9373(8) 0.3841(4) 0.0316(17) Uani 1 1 d .
H2 H 0.256071 0.975478 0.397052 0.038 Uiso 1 1 calc R
C3 C 0.3706(4) 1.0262(9) 0.3915(4) 0.036(2) Uani 1 1 d .
H3 H 0.367727 1.128187 0.408313 0.043 Uiso 1 1 calc R
C4 C 0.4404(4) 0.9632(8) 0.3739(4) 0.0305(17) Uani 1 1 d .
H4 H 0.486346 1.022974 0.376924 0.037 Uiso 1 1 calc R
C5 C 0.4432(4) 0.8122(7) 0.3516(3) 0.0251(16) Uani 1 1 d .
C6 C 0.5296(4) 0.6961(8) 0.2734(3) 0.0289(16) Uani 1 1 d .
C7 C 0.5938(4) 0.7539(8) 0.2415(4) 0.040(2) Uani 1 1 d .
H7 H 0.628458 0.823381 0.261698 0.048 Uiso 1 1 calc R
C8 C 0.6058(4) 0.7091(9) 0.1812(4) 0.047(2) Uani 1 1 d .
H8 H 0.649726 0.746238 0.158988 0.057 Uiso 1 1 calc R
C9 C 0.5548(4) 0.6102(9) 0.1519(3) 0.0444(19) Uani 1 1 d .
H9 H 0.562514 0.577935 0.109656 0.053 Uiso 1 1 calc R
C10 C 0.4919(4) 0.5596(8) 0.1863(3) 0.0396(18) Uani 1 1 d .
H10 H 0.455161 0.494456 0.166211 0.048 Uiso 1 1 calc R
C11 C 0.5706(4) 0.7064(8) 0.3813(4) 0.0356(17) Uani 1 1 d .
C12 C 0.5529(4) 0.7447(9) 0.4489(4) 0.041(2) Uani 1 1 d .
H12A H 0.545944 0.858314 0.452852 0.049 Uiso 1 1 calc R
H12B H 0.503560 0.694643 0.460724 0.049 Uiso 1 1 calc R
C13 C 0.6134(4) 0.6945(12) 0.4932(4) 0.061(2) Uani 1 1 d .
H13A H 0.663664 0.739398 0.480420 0.073 Uiso 1 1 calc R
H13B H 0.618130 0.580039 0.491943 0.073 Uiso 1 1 calc R
C14 C 0.5941(6) 0.7466(13) 0.5610(5) 0.077(3) Uani 1 1 d .
H14A H 0.596205 0.860051 0.563586 0.115 Uiso 1 1 calc GR
H14B H 0.631788 0.701816 0.590282 0.115 Uiso 1 1 calc GR
H14C H 0.542158 0.710902 0.572213 0.115 Uiso 1 1 calc GR
C15 C 0.4640(4) 0.3765(9) 0.4168(5) 0.042(2) Uani 1 1 d .
C16 C 0.2765(4) 0.4386(8) 0.4140(3) 0.0358(18) Uani 1 1 d .
H16 H 0.312979 0.507811 0.432111 0.043 Uiso 1 1 calc R
C17 C 0.2197(4) 0.3797(9) 0.4524(3) 0.048(2) Uani 1 1 d .
H17 H 0.217454 0.406008 0.495712 0.057 Uiso 1 1 calc R
C18 C 0.1658(5) 0.2810(9) 0.4257(4) 0.049(2) Uani 1 1 d .
H18 H 0.124716 0.240174 0.450320 0.059 Uiso 1 1 calc R
C19 C 0.1724(4) 0.2429(7) 0.3633(4) 0.041(2) Uani 1 1 d .
H19 H 0.136330 0.174650 0.344138 0.049 Uiso 1 1 calc R
C20 C 0.2325(4) 0.3054(8) 0.3287(4) 0.0301(16) Uani 1 1 d .
C21 C 0.3134(4) 0.1880(8) 0.2465(3) 0.0273(16) Uani 1 1 d .
C22 C 0.3127(4) 0.0377(8) 0.2233(4) 0.0327(18) Uani 1 1 d .
H22 H 0.265768 -0.018932 0.220080 0.039 Uiso 1 1 calc R
C23 C 0.3812(4) -0.0267(8) 0.2051(4) 0.035(2) Uani 1 1 d .
H23 H 0.382061 -0.127478 0.186959 0.042 Uiso 1 1 calc R
C24 C 0.4494(4) 0.0550(9) 0.2131(4) 0.0347(19) Uani 1 1 d .
H24 H 0.497598 0.011379 0.201104 0.042 Uiso 1 1 calc R
C25 C 0.4455(4) 0.2000(8) 0.2389(3) 0.0294(17) Uani 1 1 d .
H25 H 0.492390 0.254338 0.246092 0.035 Uiso 1 1 calc R
C26 C 0.1842(4) 0.2999(8) 0.2222(4) 0.0334(17) Uani 1 1 d .
C27 C 0.1971(4) 0.2595(9) 0.1550(4) 0.042(2) Uani 1 1 d .
H27A H 0.198050 0.145170 0.150574 0.050 Uiso 1 1 calc R
H27B H 0.248049 0.299810 0.141654 0.050 Uiso 1 1 calc R
C28 C 0.1348(4) 0.3256(9) 0.1121(3) 0.050(2) Uani 1 1 d .
H28A H 0.083645 0.286237 0.125382 0.060 Uiso 1 1 calc R
H28B H 0.134245 0.440169 0.115705 0.060 Uiso 1 1 calc R
C29 C 0.1499(6) 0.2797(15) 0.0443(5) 0.086(4) Uani 1 1 d .
H29A H 0.107969 0.318416 0.017627 0.129 Uiso 1 1 calc GR
H29B H 0.152502 0.166348 0.041117 0.129 Uiso 1 1 calc GR
H29C H 0.199032 0.324603 0.030359 0.129 Uiso 1 1 calc GR
C30 C 0.3000(4) 0.6134(8) 0.1728(4) 0.0325(17) Uani 1 1 d .

loop_
_atom_site_aniso_label
_atom_site_aniso_U_11
_atom_site_aniso_U_22
_atom_site_aniso_U_33
_atom_site_aniso_U_23
_atom_site_aniso_U_13
_atom_site_aniso_U_12
Fe1 0.0195(3) 0.0247(3) 0.0304(4) 0.0005(3) -0.0011(5) -0.0032(4)
S1 0.0614(15) 0.0991(18) 0.0391(13) 0.0048(12) -0.0026(11) 0.0018(13)
S2 0.0559(13) 0.0705(14) 0.0407(13) 0.0071(11) 0.0007(11) 0.0039(10)
O1 0.022(3) 0.058(3) 0.054(3) -0.003(3) -0.005(2) 0.010(2)
O2 0.021(3) 0.056(3) 0.060(3) 0.002(3) -0.005(3) 0.009(2)
N1 0.015(3) 0.028(4) 0.037(4) -0.001(3) 0.002(2) 0.001(2)
N2 0.020(3) 0.031(3) 0.030(3) 0.001(2) 0.000(3) -0.001(2)
N3 0.039(4) 0.032(3) 0.021(3) -0.001(3) 0.003(3) -0.012(3)
N4 0.025(3) 0.027(3) 0.028(4) 0.002(2) 0.001(3) -0.001(2)
N5 0.017(3) 0.021(3) 0.034(4) 0.003(3) -0.001(2) -0.003(2)
N6 0.028(3) 0.031(3) 0.042(4) 0.001(3) -0.002(3) -0.006(2)
N7 0.016(3) 0.026(3) 0.037(4) -0.002(2) -0.001(3) 0.002(2)
N8 0.014(3) 0.028(3) 0.039(4) 0.000(2) -0.003(3) -0.005(2)
C1 0.022(4) 0.027(4) 0.035(5) 0.004(4) 0.000(3) -0.001(3)
C2 0.023(4) 0.029(4) 0.043(5) 0.005(3) 0.004(3) 0.003(3)
C3 0.039(5) 0.033(5) 0.037(5) -0.005(4) -0.001(3) 0.008(3)
C4 0.023(4) 0.031(4) 0.038(4) 0.005(3) -0.011(3) -0.007(3)
C5 0.023(4) 0.026(4) 0.027(4) -0.003(3) -0.001(3) 0.000(3)
C6 0.014(3) 0.031(4) 0.041(4) 0.002(3) -0.001(3) 0.004(3)
C7 0.023(4) 0.045(5) 0.051(6) 0.007(3) 0.008(4) -0.006(3)
C8 0.034(5) 0.052(4) 0.056(6) 0.015(4) 0.014(4) 0.001(4)
C9 0.044(5) 0.052(5) 0.036(5) 0.004(3) 0.013(4) 0.004(4)
C10 0.041(5) 0.040(4) 0.038(5) -0.002(3) -0.004(4) 0.000(3)
C11 0.017(4) 0.038(4) 0.052(5) 0.004(4) -0.008(4) 0.001(3)
C12 0.034(4) 0.052(5) 0.037(5) -0.003(3) -0.009(4) 0.004(3)
C13 0.037(5) 0.099(7) 0.048(5) 0.007(5) -0.006(4) 0.004(4)
C14 0.066(7) 0.127(9) 0.037(6) -0.006(5) -0.010(5) 0.013(6)
C15 0.022(4) 0.040(4) 0.065(6) -0.018(4) 0.000(4) -0.002(3)
C16 0.034(4) 0.039(4) 0.034(5) -0.001(3) 0.004(4) 0.003(3)
C17 0.053(5) 0.054(5) 0.036(4) 0.008(4) 0.017(4) 0.006(4)
C18 0.041(5) 0.049(5) 0.057(6) 0.011(4) 0.021(4) -0.006(4)
C19 0.031(4) 0.030(4) 0.060(6) 0.010(4) 0.004(4) -0.005(3)
C20 0.024(4) 0.023(4) 0.043(4) 0.006(3) 0.004(3) 0.001(3)
C21 0.020(4) 0.031(4) 0.031(4) 0.004(3) 0.001(3) 0.003(3)
C22 0.025(4) 0.030(4) 0.043(5) -0.004(3) -0.001(3) -0.002(3)
C23 0.034(5) 0.020(4) 0.051(6) -0.004(4) -0.003(3) 0.003(3)
C24 0.026(4) 0.034(4) 0.044(5) 0.000(4) 0.003(4) 0.007(3)
C25 0.014(3) 0.030(4) 0.044(5) 0.003(4) -0.001(3) 0.002(3)
C26 0.018(4) 0.038(4) 0.044(5) -0.001(4) 0.002(3) -0.008(3)
C27 0.027(4) 0.047(5) 0.052(6) 0.001(3) -0.007(4) -0.003(3)
C28 0.035(4) 0.065(5) 0.050(5) 0.007(4) -0.014(4) -0.008(4)
C29 0.040(5) 0.166(11) 0.052(7) 0.008(6) -0.010(5) -0.016(6)
C30 0.018(4) 0.035(4) 0.044(5) 0.003(3) -0.001(3) -0.001(3)

loop_
_atom_type_symbol
_atom_type_description
_atom_type_scat_dispersion_real
_atom_type_scat_dispersion_imag
_atom_type_scat_source
C C 0.0033 0.0016 'International Tables Vol C Tables 4.2.6.8 and 6.1.1.4'
H H 0.0000 0.0000 'International Tables Vol C Tables 4.2.6.8 and 6.1.1.4'
Fe Fe 0.3463 0.8444 'International Tables Vol C Tables 4.2.6.8 and 6.1.1.4'
N N 0.0061 0.0033 'International Tables Vol C Tables 4.2.6.8 and 6.1.1.4'
O O 0.0106 0.0060 'International Tables Vol C Tables 4.2.6.8 and 6.1.1.4'
S S 0.1246 0.1234 'International Tables Vol C Tables 4.2.6.8 and 6.1.1.4'

loop_
_citation_id
_citation_doi
_citation_year
1 10.26434/chemrxiv.9641990.v1 2019

loop_
_geom_angle_atom_site_label_1
_geom_angle_atom_site_label_2
_geom_angle_atom_site_label_3
_geom_angle
N1 Fe1 N2 83.0(2)
N1 Fe1 N4 95.4(2)
N1 Fe1 N5 178.3(3)
N3 Fe1 N1 91.3(2)
N3 Fe1 N2 89.6(2)
N3 Fe1 N4 88.2(2)
N3 Fe1 N5 88.7(2)
N4 Fe1 N2 177.2(2)
N5 Fe1 N2 98.6(2)
N5 Fe1 N4 83.0(2)
N6 Fe1 N1 90.8(2)
N6 Fe1 N2 88.5(2)
N6 Fe1 N3 177.0(3)
N6 Fe1 N4 93.8(2)
N6 Fe1 N5 89.3(2)
C1 N1 Fe1 119.3(5)
C5 N1 Fe1 123.0(4)
C5 N1 C1 117.3(7)
C6 N2 Fe1 122.3(5)
C6 N2 C10 118.3(6)
C10 N2 Fe1 119.5(5)
C15 N3 Fe1 145.9(6)
C16 N4 Fe1 120.8(5)
C16 N4 C20 116.9(6)
C20 N4 Fe1 122.3(5)
C21 N5 Fe1 123.0(4)
C21 N5 C25 116.9(7)
C25 N5 Fe1 119.9(5)
C30 N6 Fe1 148.8(6)
C6 N7 C5 119.3(6)
C11 N7 C5 122.3(6)
C11 N7 C6 118.3(5)
C20 N8 C21 118.6(6)
C26 N8 C20 118.2(6)
C26 N8 C21 123.1(6)
N1 C1 H1 118.2
N1 C1 C2 123.7(7)
C2 C1 H1 118.2
C1 C2 H2 120.6
C1 C2 C3 118.8(7)
C3 C2 H2 120.6
C2 C3 H3 120.9
C4 C3 C2 118.2(7)
C4 C3 H3 120.9
C3 C4 H4 120.2
C3 C4 C5 119.7(7)
C5 C4 H4 120.2
N1 C5 N7 117.1(6)
N1 C5 C4 122.1(6)
C4 C5 N7 120.8(6)
N2 C6 N7 117.9(6)
N2 C6 C7 122.1(7)
C7 C6 N7 120.0(7)
C6 C7 H7 120.6
C8 C7 C6 118.7(7)
C8 C7 H7 120.6
C7 C8 H8 119.8
C7 C8 C9 120.4(7)
C9 C8 H8 119.8
C8 C9 H9 121.2
C8 C9 C10 117.5(7)
C10 C9 H9 121.2
N2 C10 C9 123.0(7)
N2 C10 H10 118.5
C9 C10 H10 118.5
O1 C11 N7 119.4(7)
O1 C11 C12 122.4(6)
N7 C11 C12 118.2(6)
C11 C12 H12A 108.8
C11 C12 H12B 108.8
H12A C12 H12B 107.7
C13 C12 C11 113.7(6)
C13 C12 H12A 108.8
C13 C12 H12B 108.8
C12 C13 H13A 109.5
C12 C13 H13B 109.5
C12 C13 C14 110.9(7)
H13A C13 H13B 108.0
C14 C13 H13A 109.5
C14 C13 H13B 109.5
C13 C14 H14A 109.5
C13 C14 H14B 109.5
C13 C14 H14C 109.5
H14A C14 H14B 109.5
H14A C14 H14C 109.5
H14B C14 H14C 109.5
N3 C15 S1 176.8(8)
N4 C16 H16 117.8
N4 C16 C17 124.4(7)
C17 C16 H16 117.8
C16 C17 H17 121.1
C16 C17 C18 117.8(7)
C18 C17 H17 121.1
C17 C18 H18 120.5
C19 C18 C17 119.1(7)
C19 C18 H18 120.5
C18 C19 H19 120.5
C18 C19 C20 119.0(8)
C20 C19 H19 120.5
N4 C20 N8 116.9(6)
N4 C20 C19 122.8(7)
C19 C20 N8 120.3(7)
N5 C21 N8 116.2(6)
N5 C21 C22 123.1(6)
C22 C21 N8 120.7(6)
C21 C22 H22 120.9
C23 C22 C21 118.3(7)
C23 C22 H22 120.9
C22 C23 H23 120.1
C22 C23 C24 119.9(7)
C24 C23 H23 120.1
C23 C24 H24 120.9
C25 C24 C23 118.2(7)
C25 C24 H24 120.9
N5 C25 C24 123.6(7)
N5 C25 H25 118.2
C24 C25 H25 118.2
O2 C26 N8 119.1(7)
O2 C26 C27 123.5(7)
N8 C26 C27 117.4(6)
C26 C27 H27A 109.1
C26 C27 H27B 109.1
C26 C27 C28 112.4(7)
H27A C27 H27B 107.9
C28 C27 H27A 109.1
C28 C27 H27B 109.1
C27 C28 H28A 109.6
C27 C28 H28B 109.6
H28A C28 H28B 108.1
C29 C28 C27 110.5(7)
C29 C28 H28A 109.6
C29 C28 H28B 109.6
C28 C29 H29A 109.5
C28 C29 H29B 109.5
C28 C29 H29C 109.5
H29A C29 H29B 109.5
H29A C29 H29C 109.5
H29B C29 H29C 109.5
N6 C30 S2 179.1(7)

loop_
_geom_bond_atom_site_label_1
_geom_bond_atom_site_label_2
_geom_bond_distance
Fe1 N1 2.179(7)
Fe1 N2 2.216(5)
Fe1 N3 2.144(7)
Fe1 N4 2.199(5)
Fe1 N5 2.185(6)
Fe1 N6 2.119(6)
S1 C15 1.673(10)
S2 C30 1.621(8)
O1 C11 1.218(8)
O2 C26 1.212(8)
N1 C1 1.338(8)
N1 C5 1.338(8)
N2 C6 1.324(8)
N2 C10 1.342(9)
N3 C15 1.082(9)
N4 C16 1.330(8)
N4 C20 1.343(8)
N5 C21 1.344(8)
N5 C25 1.349(8)
N6 C30 1.150(9)
N7 C5 1.428(8)
N7 C6 1.411(9)
N7 C11 1.389(9)
N8 C20 1.419(9)
N8 C21 1.438(9)
N8 C26 1.393(9)
C1 H1 0.9500
C1 C2 1.370(10)
C2 H2 0.9500
C2 C3 1.379(10)
C3 H3 0.9500
C3 C4 1.376(10)
C4 H4 0.9500
C4 C5 1.386(10)
C6 C7 1.393(10)
C7 H7 0.9500
C7 C8 1.356(11)
C8 H8 0.9500
C8 C9 1.377(10)
C9 H9 0.9500
C9 C10 1.381(10)
C10 H10 0.9500
C11 C12 1.506(10)
C12 H12A 0.9900
C12 H12B 0.9900
C12 C13 1.474(10)
C13 H13A 0.9900
C13 H13B 0.9900
C13 C14 1.546(13)
C14 H14A 0.9800
C14 H14B 0.9800
C14 H14C 0.9800
C16 H16 0.9500
C16 C17 1.376(10)
C17 H17 0.9500
C17 C18 1.384(11)
C18 H18 0.9500
C18 C19 1.372(12)
C19 H19 0.9500
C19 C20 1.383(10)
C21 C22 1.386(10)
C22 H22 0.9500
C22 C23 1.365(9)
C23 H23 0.9500
C23 C24 1.386(9)
C24 H24 0.9500
C24 C25 1.366(10)
C25 H25 0.9500
C26 C27 1.488(11)
C27 H27A 0.9900
C27 H27B 0.9900
C27 C28 1.522(10)
C28 H28A 0.9900
C28 H28B 0.9900
C28 C29 1.518(12)
C29 H29A 0.9800
C29 H29B 0.9800
C29 H29C 0.9800

loop_
_geom_torsion_atom_site_label_1
_geom_torsion_atom_site_label_2
_geom_torsion_atom_site_label_3
_geom_torsion_atom_site_label_4
_geom_torsion
Fe1 N1 C1 C2 -177.9(6)
Fe1 N1 C5 N7 -6.5(9)
Fe1 N1 C5 C4 172.7(5)
Fe1 N2 C6 N7 -1.9(8)
Fe1 N2 C6 C7 178.0(5)
Fe1 N2 C10 C9 -176.9(5)
Fe1 N4 C16 C17 -177.5(5)
Fe1 N4 C20 N8 -0.3(8)
Fe1 N4 C20 C19 178.8(5)
Fe1 N5 C21 N8 3.6(9)
Fe1 N5 C21 C22 -175.1(6)
Fe1 N5 C25 C24 178.2(6)
O1 C11 C12 C13 -1.3(11)
O2 C26 C27 C28 6.8(10)
N1 C1 C2 C3 5.6(12)
N2 C6 C7 C8 0.4(10)
N4 C16 C17 C18 -1.1(11)
N5 C21 C22 C23 -3.2(11)
N7 C6 C7 C8 -179.7(6)
N7 C11 C12 C13 176.5(7)
N8 C21 C22 C23 178.2(7)
N8 C26 C27 C28 -171.6(6)
C1 N1 C5 N7 179.8(6)
C1 N1 C5 C4 -1.0(11)
C1 C2 C3 C4 -2.2(12)
C2 C3 C4 C5 -2.4(12)
C3 C4 C5 N1 4.1(11)
C3 C4 C5 N7 -176.7(7)
C5 N1 C1 C2 -3.9(11)
C5 N7 C6 N2 -57.1(8)
C5 N7 C6 C7 123.0(7)
C5 N7 C11 O1 178.2(6)
C5 N7 C11 C12 0.3(9)
C6 N2 C10 C9 3.7(10)
C6 N7 C5 N1 62.4(8)
C6 N7 C5 C4 -116.8(7)
C6 N7 C11 O1 2.0(9)
C6 N7 C11 C12 -175.8(6)
C6 C7 C8 C9 0.9(11)
C7 C8 C9 C10 0.0(11)
C8 C9 C10 N2 -2.3(11)
C10 N2 C6 N7 177.5(6)
C10 N2 C6 C7 -2.7(9)
C11 N7 C5 N1 -113.7(7)
C11 N7 C5 C4 67.1(8)
C11 N7 C6 N2 119.2(7)
C11 N7 C6 C7 -60.7(8)
C11 C12 C13 C14 176.4(8)
C16 N4 C20 N8 -176.9(6)
C16 N4 C20 C19 2.3(10)
C16 C17 C18 C19 1.8(11)
C17 C18 C19 C20 -0.5(11)
C18 C19 C20 N4 -1.6(11)
C18 C19 C20 N8 177.5(6)
C20 N4 C16 C17 -0.9(10)
C20 N8 C21 N5 -62.5(8)
C20 N8 C21 C22 116.2(8)
C20 N8 C26 O2 -0.4(9)
C20 N8 C26 C27 178.1(6)
C21 N5 C25 C24 2.8(11)
C21 N8 C20 N4 60.4(8)
C21 N8 C20 C19 -118.7(7)
C21 N8 C26 O2 -179.3(6)
C21 N8 C26 C27 -0.8(9)
C21 C22 C23 C24 3.3(12)
C22 C23 C24 C25 -0.6(13)
C23 C24 C25 N5 -2.6(12)
C25 N5 C21 N8 178.8(6)
C25 N5 C21 C22 0.2(11)
C26 N8 C20 N4 -118.6(7)
C26 N8 C20 C19 62.3(8)
C26 N8 C21 N5 116.5(7)
C26 N8 C21 C22 -64.9(9)
C26 C27 C28 C29 -179.3(7)
